data_7058657
loop_
_publ_author_name
'Chakraborty, Tonmoy'
'Dasgupta, Sanchari'
'Bhattacharyya, Arghyadeep'
'Zangrando, Ennio'
'Escudero, Daniel'
'Das, Debasis'

_publ_section_title
;
 A macrocyclic tetranuclear ZnII complex as a receptor for selective dual
 fluorescence sensing of F&#x2212; and AcO&#x2212;: effect of a
 macrocyclic ligand
;
_journal_issue 33
_journal_name_full 'New Journal of Chemistry'
_journal_page_first 13152
_journal_paper_doi 10.1039/C9NJ03481A
_journal_volume 43
_journal_year 2019
_chemical_formula_moiety 'C60 H84 N17 O19 Zn4, N4 O12 Zn, C2 N'
_chemical_formula_sum 'C62 H84 N22 O31 Zn5'
_chemical_formula_weight 1960.36
_space_group_crystal_system tetragonal
_space_group_IT_number 82
_space_group_name_Hall 'I -4'
_space_group_name_H-M_alt 'I -4'
_symmetry_space_group_name_Hall 'I -4'
_symmetry_space_group_name_H-M 'I -4'
_atom_sites_solution_hydrogens mixed
_audit_creation_method SHELXL-2014/7
_audit_update_record
;
2018-06-04 deposited with the CCDC.    2019-07-23 downloaded from the CCDC.
;
_cell_angle_alpha 90.000(6)
_cell_angle_beta 90.000(8)
_cell_angle_gamma 90
_cell_formula_units_Z 2
_cell_length_a 12.807(3)
_cell_length_b 12.807(3)
_cell_length_c 25.664(5)
_cell_measurement_reflns_used 3727
_cell_measurement_temperature 296(2)
_cell_measurement_theta_max 26.97
_cell_measurement_theta_min 1.59
_cell_volume 4209.4(16)
_computing_cell_refinement 'BRUKER SMART'
_computing_data_collection 'BRUKER SMART'
_computing_data_reduction 'BRUKER SAINT'
_computing_molecular_graphics 'Ortep3 for Windows (Farrugia,1997)'
_computing_publication_material 'Wingx 2013.3 (Farrugia, 2012)'
_computing_structure_refinement 'SHELXL-2014/7 (Sheldrick, 2014)'
_computing_structure_solution 'SHELX97 (Sheldrick, 2008)'
_diffrn_ambient_temperature 296(2)
_diffrn_measured_fraction_theta_full 0.999
_diffrn_measured_fraction_theta_max 0.950
_diffrn_measurement_device_type 'Bruker APEX-II CCD'
_diffrn_measurement_method '\f and \w scans'
_diffrn_radiation_source 'fine-focus sealed tube'
_diffrn_radiation_type MoK\a
_diffrn_radiation_wavelength 0.71073
_diffrn_reflns_av_R_equivalents 0.1555
_diffrn_reflns_av_unetI/netI 0.1863
_diffrn_reflns_Laue_measured_fraction_full 0.999
_diffrn_reflns_Laue_measured_fraction_max 0.950
_diffrn_reflns_limit_h_max 16
_diffrn_reflns_limit_h_min -16
_diffrn_reflns_limit_k_max 15
_diffrn_reflns_limit_k_min -16
_diffrn_reflns_limit_l_max 31
_diffrn_reflns_limit_l_min -32
_diffrn_reflns_number 16084
_diffrn_reflns_point_group_measured_fraction_full 0.999
_diffrn_reflns_point_group_measured_fraction_max 0.916
_diffrn_reflns_theta_full 25.242
_diffrn_reflns_theta_max 26.973
_diffrn_reflns_theta_min 1.587
_exptl_absorpt_coefficient_mu 1.497
_exptl_absorpt_correction_T_max 0.7457
_exptl_absorpt_correction_T_min 0.6267
_exptl_absorpt_correction_type multi-scan
_exptl_crystal_colour yellow
_exptl_crystal_density_diffrn 1.547
_exptl_crystal_description prism
_exptl_crystal_F_000 2016
_exptl_crystal_size_max 0.32
_exptl_crystal_size_mid 0.28
_exptl_crystal_size_min 0.16
_refine_diff_density_max 0.585
_refine_diff_density_min -0.296
_refine_diff_density_rms 0.082
_refine_ls_abs_structure_details
;
 Flack x determined using 578 quotients [(I+)-(I-)]/[(I+)+(I-)]
 (Parsons, Flack and Wagner, Acta Cryst. B69 (2013) 249-259).
;
_refine_ls_abs_structure_Flack 0.00(3)
_refine_ls_extinction_coef 0.0015(4)
_refine_ls_extinction_expression Fc^*^=kFc[1+0.001xFc^2^\l^3^/sin(2\q)]^-1/4^
_refine_ls_extinction_method 'SHELXL-2014/7 (Sheldrick 2014'
_refine_ls_goodness_of_fit_ref 0.940
_refine_ls_hydrogen_treatment mixed
_refine_ls_matrix_type full
_refine_ls_number_parameters 286
_refine_ls_number_reflns 4212
_refine_ls_number_restraints 14
_refine_ls_restrained_S_all 0.940
_refine_ls_R_factor_all 0.1936
_refine_ls_R_factor_gt 0.0633
_refine_ls_shift/su_max 0.001
_refine_ls_shift/su_mean 0.000
_refine_ls_structure_factor_coef Fsqd
_refine_ls_weighting_details 'w=1/[\s^2^(Fo^2^)+(0.0766P)^2^] where P=(Fo^2^+2Fc^2^)/3'
_refine_ls_weighting_scheme calc
_refine_ls_wR_factor_gt 0.1423
_refine_ls_wR_factor_ref 0.1979
_reflns_Friedel_coverage 0.879
_reflns_Friedel_fraction_full 0.998
_reflns_Friedel_fraction_max 0.880
_reflns_number_gt 1705
_reflns_number_total 4212
_reflns_threshold_expression 'I > 2\s(I)'
_cod_data_source_file c9nj03481a2.cif
_cod_data_source_block I
_cod_depositor_comments 'Adding full bibliography for 7058657.cif.'
_cod_original_cell_volume 4210(2)
_cod_database_code 7058657
_shelx_shelxl_version_number 2014/7
_shelx_space_group_comment
;
The symmetry employed for this shelxl refinement is uniquely defined
by the following loop, which should always be used as a source of
symmetry information in preference to the above space-group names.
They are only intended as comments.
;

loop_
_space_group_symop_operation_xyz
'x, y, z'
'-x, -y, z'
'y, -x, -z'
'-y, x, -z'
'x+1/2, y+1/2, z+1/2'
'-x+1/2, -y+1/2, z+1/2'
'y+1/2, -x+1/2, -z+1/2'
'-y+1/2, x+1/2, -z+1/2'

loop_
_atom_site_label
_atom_site_type_symbol
_atom_site_fract_x
_atom_site_fract_y
_atom_site_fract_z
_atom_site_U_iso_or_equiv
_atom_site_adp_type
_atom_site_occupancy
_atom_site_site_symmetry_order
_atom_site_calc_flag
_atom_site_refinement_flags_posn
_atom_site_refinement_flags_adp
_atom_site_refinement_flags_occupancy
Zn1 Zn 0.78123(13) 0.46899(13) 0.27553(7) 0.0651(6) Uani 1 1 d . . .
O1 O 0.8497(9) 0.5079(8) 0.3430(4) 0.072(3) Uani 1 1 d . . .
N1 N 0.7084(10) 0.3509(10) 0.3180(6) 0.069(4) Uani 1 1 d . . .
N2 N 0.7049(9) 0.3952(9) 0.2125(5) 0.066(3) Uani 1 1 d . . .
H2N H 0.7524 0.3411 0.1996 0.079 Uiso 1 1 calc R U .
N3 N 0.9595(10) 0.6597(9) 0.3729(5) 0.064(4) Uani 1 1 d D . .
H3N H 0.917(9) 0.612(9) 0.351(5) 0.077 Uiso 1 1 d D U .
N4 N 0.6508(14) 0.6406(13) 0.2893(6) 0.085(5) Uani 1 1 d . . .
O2 O 0.7378(10) 0.6225(9) 0.2647(5) 0.091(4) Uani 1 1 d . . .
O3 O 0.5952(10) 0.5686(12) 0.3025(5) 0.103(4) Uani 1 1 d . . .
O4 O 0.6238(11) 0.7300(11) 0.2986(6) 0.116(5) Uani 1 1 d . . .
C1 C 0.8280(11) 0.4859(13) 0.3905(7) 0.064(4) Uani 1 1 d . . .
C2 C 0.8709(11) 0.5478(12) 0.4329(6) 0.059(4) Uani 1 1 d . . .
C3 C 0.8488(12) 0.5229(12) 0.4855(6) 0.065(4) Uani 1 1 d . . .
H3 H 0.8784 0.5639 0.5115 0.078 Uiso 1 1 calc R U .
C4 C 0.7863(14) 0.4417(12) 0.4999(6) 0.069(4) Uani 1 1 d . . .
C5 C 0.7438(13) 0.3826(13) 0.4590(7) 0.076(5) Uani 1 1 d . . .
H5 H 0.7014 0.3262 0.4676 0.091 Uiso 1 1 calc R U .
C6 C 0.7615(13) 0.4033(12) 0.4055(6) 0.066(4) Uani 1 1 d . . .
C7 C 0.7043(13) 0.3384(12) 0.3673(8) 0.073(5) Uani 1 1 d . . .
H7 H 0.6626 0.2849 0.3801 0.088 Uiso 1 1 calc R U .
C8 C 0.6476(14) 0.2829(13) 0.2840(7) 0.081(5) Uani 1 1 d . . .
H8A H 0.5872 0.2571 0.3028 0.097 Uiso 1 1 calc R U .
H8B H 0.6898 0.2233 0.2740 0.097 Uiso 1 1 calc R U .
C9 C 0.6127(14) 0.3389(14) 0.2369(7) 0.089(5) Uani 1 1 d . . .
H9A H 0.5588 0.3890 0.2460 0.106 Uiso 1 1 calc R U .
H9B H 0.5835 0.2897 0.2121 0.106 Uiso 1 1 calc R U .
C10 C 0.6673(13) 0.4547(13) 0.1657(7) 0.076(5) Uani 1 1 d . . .
H10A H 0.6088 0.4983 0.1758 0.092 Uiso 1 1 calc R U .
H10B H 0.6426 0.4055 0.1397 0.092 Uiso 1 1 calc R U .
C11 C 0.7521(12) 0.5234(14) 0.1414(7) 0.075(5) Uani 1 1 d . . .
H11A H 0.7248 0.5584 0.1108 0.090 Uiso 1 1 calc R U .
H11B H 0.7739 0.5763 0.1662 0.090 Uiso 1 1 calc R U .
C12 C 0.9366(12) 0.6316(12) 0.4202(7) 0.066(4) Uani 1 1 d . . .
H12 H 0.9657 0.6696 0.4474 0.080 Uiso 1 1 calc R U .
C13 C 0.7616(16) 0.4172(15) 0.5553(7) 0.086(6) Uani 1 1 d . . .
H13 H 0.7953 0.4703 0.5770 0.103 Uiso 1 1 calc R U .
C14 C 0.647(2) 0.4227(17) 0.5653(7) 0.114(8) Uani 1 1 d . . .
H14A H 0.6336 0.4065 0.6012 0.172 Uiso 1 1 calc R U .
H14B H 0.6224 0.4918 0.5577 0.172 Uiso 1 1 calc R U .
H14C H 0.6116 0.3733 0.5435 0.172 Uiso 1 1 calc R U .
C15 C 0.8053(19) 0.3097(16) 0.5718(7) 0.119(8) Uani 1 1 d . . .
H15A H 0.8790 0.3075 0.5651 0.178 Uiso 1 1 calc R U .
H15B H 0.7930 0.2991 0.6083 0.178 Uiso 1 1 calc R U .
H15C H 0.7712 0.2556 0.5523 0.178 Uiso 1 1 calc R U .
N5 N 1.0000 0.5000 0.2500 0.092(9) Uani 1 4 d S T P
O5 O 0.940(3) 0.416(2) 0.2527(11) 0.056(7) Uani 0.375 1 d . U P
O6 O 0.904(2) 0.489(4) 0.2329(12) 0.067(8) Uani 0.375 1 d . U P
Zn2 Zn 0.5000 0.5000 0.0000 0.1117(18) Uani 1 4 d S T P
N6 N 0.4329(16) 0.3223(19) 0.0436(11) 0.113(7) Uani 1 1 d . . .
O7 O 0.4586(13) 0.3957(15) 0.0721(7) 0.146(6) Uani 1 1 d . . .
O8 O 0.4533(15) 0.3336(15) -0.0045(9) 0.152(7) Uani 1 1 d . . .
O9 O 0.3951(17) 0.2440(17) 0.0596(12) 0.204(12) Uani 1 1 d . . .
N7 N 0.5000 0.0000 0.2281(6) 0.16(2) Uiso 0.5 2 d DGS . P
C17 C 0.502(7) 0.024(5) 0.1847(8) 0.10(3) Uiso 0.25 1 d G . P
C16 C 0.505(15) 0.054(11) 0.1315(15) 0.32(12) Uiso 0.25 1 d G . P

loop_
_atom_site_aniso_label
_atom_site_aniso_U_11
_atom_site_aniso_U_22
_atom_site_aniso_U_33
_atom_site_aniso_U_23
_atom_site_aniso_U_13
_atom_site_aniso_U_12
Zn1 0.0604(12) 0.0647(12) 0.0703(10) -0.0069(10) 0.0040(10) -0.0077(10)
O1 0.086(8) 0.068(7) 0.061(7) 0.007(6) 0.001(6) -0.029(6)
N1 0.058(8) 0.072(10) 0.078(10) -0.009(8) 0.001(7) -0.013(7)
N2 0.060(8) 0.065(8) 0.073(9) 0.003(7) -0.001(7) 0.002(7)
N3 0.065(8) 0.057(8) 0.071(9) 0.005(7) 0.004(8) -0.019(7)
N4 0.082(11) 0.070(11) 0.103(13) 0.012(9) -0.011(9) -0.030(10)
O2 0.081(8) 0.070(7) 0.121(11) 0.001(7) 0.009(8) -0.010(7)
O3 0.079(9) 0.108(11) 0.122(11) 0.000(9) 0.007(7) -0.011(8)
O4 0.122(12) 0.057(8) 0.169(13) -0.014(8) 0.033(10) -0.005(8)
C1 0.045(9) 0.063(10) 0.085(12) 0.005(11) -0.003(9) -0.007(8)
C2 0.042(8) 0.069(10) 0.067(11) -0.007(9) -0.008(8) -0.001(8)
C3 0.061(10) 0.069(11) 0.066(11) -0.008(9) 0.008(8) -0.003(9)
C4 0.080(12) 0.061(10) 0.066(10) -0.008(9) -0.010(10) -0.009(10)
C5 0.075(12) 0.056(10) 0.098(14) 0.017(10) 0.023(10) -0.008(9)
C6 0.071(11) 0.055(10) 0.071(11) 0.005(8) 0.009(9) 0.003(9)
C7 0.068(11) 0.058(10) 0.094(14) 0.002(10) 0.001(10) -0.008(9)
C8 0.095(13) 0.071(11) 0.077(13) -0.001(10) 0.015(11) -0.021(9)
C9 0.091(13) 0.088(13) 0.087(14) -0.024(11) 0.014(11) -0.028(11)
C10 0.061(10) 0.091(13) 0.077(12) -0.015(10) -0.006(9) 0.005(9)
C11 0.050(9) 0.102(14) 0.073(11) 0.006(10) 0.000(9) 0.009(10)
C12 0.064(10) 0.058(10) 0.078(12) -0.005(9) 0.005(9) -0.013(8)
C13 0.095(14) 0.095(14) 0.068(11) 0.023(10) 0.013(11) 0.003(11)
C14 0.18(3) 0.099(15) 0.063(13) 0.007(11) 0.036(14) 0.002(15)
C15 0.16(2) 0.110(17) 0.089(14) 0.027(13) 0.006(15) 0.021(15)
N5 0.096(15) 0.096(15) 0.08(2) 0.000 0.000 0.000
O5 0.059(12) 0.045(12) 0.064(12) -0.003(10) -0.001(10) -0.024(11)
O6 0.051(12) 0.082(13) 0.067(13) 0.008(13) 0.006(11) -0.011(11)
Zn2 0.093(2) 0.093(2) 0.149(5) 0.000 0.000 0.000
N6 0.089(14) 0.116(18) 0.134(19) -0.043(17) 0.004(13) 0.014(13)
O7 0.116(13) 0.152(15) 0.171(16) -0.078(13) 0.022(11) -0.011(11)
O8 0.154(16) 0.158(16) 0.144(16) -0.038(15) -0.003(14) -0.012(12)
O9 0.148(17) 0.123(16) 0.34(3) 0.047(19) 0.010(18) -0.044(14)

loop_
_atom_type_symbol
_atom_type_description
_atom_type_scat_dispersion_real
_atom_type_scat_dispersion_imag
_atom_type_scat_source
C C 0.0033 0.0016 'International Tables Vol C Tables 4.2.6.8 and 6.1.1.4'
H H 0.0000 0.0000 'International Tables Vol C Tables 4.2.6.8 and 6.1.1.4'
N N 0.0061 0.0033 'International Tables Vol C Tables 4.2.6.8 and 6.1.1.4'
O O 0.0106 0.0060 'International Tables Vol C Tables 4.2.6.8 and 6.1.1.4'
Zn Zn 0.2839 1.4301 'International Tables Vol C Tables 4.2.6.8 and 6.1.1.4'

loop_
_geom_angle_atom_site_label_1
_geom_angle_atom_site_label_2
_geom_angle_atom_site_label_3
_geom_angle
_geom_angle_site_symmetry_1
_geom_angle_site_symmetry_3
O6 Zn1 O1 95.7(10) . .
O6 Zn1 O2 90.8(14) . .
O1 Zn1 O2 89.9(5) . .
O6 Zn1 N1 139.3(14) . .
O1 Zn1 N1 85.7(5) . .
O2 Zn1 N1 129.9(5) . .
O6 Zn1 N2 90.2(11) . .
O1 Zn1 N2 167.2(4) . .
O2 Zn1 N2 101.4(5) . .
N1 Zn1 N2 82.5(5) . .
O1 Zn1 O5 79.1(10) . 7_565
O2 Zn1 O5 70.3(8) . 7_565
N1 Zn1 O5 154.9(7) . 7_565
N2 Zn1 O5 110.3(10) . 7_565
O1 Zn1 O5 84.4(8) . .
O2 Zn1 O5 120.2(9) . .
N1 Zn1 O5 108.9(9) . .
N2 Zn1 O5 94.9(8) . .
O5 Zn1 O5 50.2(11) 7_565 .
C1 O1 Zn1 132.3(9) . .
C7 N1 C8 119.8(14) . .
C7 N1 Zn1 128.8(11) . .
C8 N1 Zn1 111.1(11) . .
C10 N2 C9 108.8(13) . .
C10 N2 Zn1 122.3(10) . .
C9 N2 Zn1 104.9(9) . .
C10 N2 H2N 106.7 . .
C9 N2 H2N 106.7 . .
Zn1 N2 H2N 106.7 . .
C12 N3 C11 125.7(14) . 7_565
C12 N3 H3N 103(9) . .
C11 N3 H3N 131(9) 7_565 .
O3 N4 O4 119.5(19) . .
O3 N4 O2 120.2(17) . .
O4 N4 O2 120.3(15) . .
N4 O2 Zn1 109.6(10) . .
O1 C1 C6 123.6(15) . .
O1 C1 C2 120.6(14) . .
C6 C1 C2 115.7(15) . .
C12 C2 C3 120.9(15) . .
C12 C2 C1 118.0(15) . .
C3 C2 C1 121.0(14) . .
C4 C3 C2 123.2(15) . .
C4 C3 H3 118.4 . .
C2 C3 H3 118.4 . .
C3 C4 C5 115.9(15) . .
C3 C4 C13 123.0(16) . .
C5 C4 C13 121.1(16) . .
C4 C5 C6 124.2(15) . .
C4 C5 H5 117.9 . .
C6 C5 H5 117.9 . .
C1 C6 C5 120.0(16) . .
C1 C6 C7 122.7(15) . .
C5 C6 C7 117.2(15) . .
N1 C7 C6 124.5(15) . .
N1 C7 H7 117.8 . .
C6 C7 H7 117.8 . .
N1 C8 C9 111.2(14) . .
N1 C8 H8A 109.4 . .
C9 C8 H8A 109.4 . .
N1 C8 H8B 109.4 . .
C9 C8 H8B 109.4 . .
H8A C8 H8B 108.0 . .
C8 C9 N2 109.4(15) . .
C8 C9 H9A 109.8 . .
N2 C9 H9A 109.8 . .
C8 C9 H9B 109.8 . .
N2 C9 H9B 109.8 . .
H9A C9 H9B 108.2 . .
N2 C10 C11 113.0(13) . .
N2 C10 H10A 109.0 . .
C11 C10 H10A 109.0 . .
N2 C10 H10B 109.0 . .
C11 C10 H10B 109.0 . .
H10A C10 H10B 107.8 . .
N3 C11 C10 109.4(14) 8_645 .
N3 C11 H11A 109.8 8_645 .
C10 C11 H11A 109.8 . .
N3 C11 H11B 109.8 8_645 .
C10 C11 H11B 109.8 . .
H11A C11 H11B 108.2 . .
N3 C12 C2 124.4(16) . .
N3 C12 H12 117.8 . .
C2 C12 H12 117.8 . .
C14 C13 C4 111.3(16) . .
C14 C13 C15 110.6(17) . .
C4 C13 C15 111.9(16) . .
C14 C13 H13 107.6 . .
C4 C13 H13 107.6 . .
C15 C13 H13 107.6 . .
C13 C14 H14A 109.5 . .
C13 C14 H14B 109.5 . .
H14A C14 H14B 109.5 . .
C13 C14 H14C 109.5 . .
H14A C14 H14C 109.5 . .
H14B C14 H14C 109.5 . .
C13 C15 H15A 109.5 . .
C13 C15 H15B 109.5 . .
H15A C15 H15B 109.5 . .
C13 C15 H15C 109.5 . .
H15A C15 H15C 109.5 . .
H15B C15 H15C 109.5 . .
O6 N5 O5 130.0(15) . 2_765
O6 N5 O5 133.2(16) 8_645 2_765
O6 N5 O5 133.2(16) 2_765 7_565
O6 N5 O5 130.0(15) 8_645 7_565
O6 N5 O5 133.2(16) . 8_645
O6 N5 O5 130.0(15) 7_565 8_645
O6 N5 O5 133.2(16) 7_565 .
O6 N5 O5 130.0(15) 2_765 .
N5 O5 Zn1 108.4(19) . 8_645
N5 O5 Zn1 107(2) . .
Zn1 O5 Zn1 144.1(12) 8_645 .
N5 O6 Zn1 126(2) . .
O8 Zn2 O8 90.15(7) 2_665 4_655
O8 Zn2 O8 90.15(7) 2_665 3_565
O8 Zn2 O8 174.1(13) 4_655 3_565
O8 Zn2 O8 174.1(13) 2_665 .
O8 Zn2 O8 90.15(7) 4_655 .
O8 Zn2 O8 90.15(7) 3_565 .
O8 Zn2 O7 130.5(8) 2_665 .
O8 Zn2 O7 91.3(7) 4_655 .
O8 Zn2 O7 84.0(7) 3_565 .
O8 Zn2 O7 55.4(7) . .
O8 Zn2 O7 55.4(7) 2_665 2_665
O8 Zn2 O7 84.0(7) 4_655 2_665
O8 Zn2 O7 91.3(7) 3_565 2_665
O8 Zn2 O7 130.6(8) . 2_665
O7 Zn2 O7 75.7(9) . 2_665
O8 Zn2 O7 84.0(7) 2_665 3_565
O8 Zn2 O7 130.5(8) 4_655 3_565
O8 Zn2 O7 55.4(7) 3_565 3_565
O8 Zn2 O7 91.3(7) . 3_565
O7 Zn2 O7 128.6(5) . 3_565
O7 Zn2 O7 128.6(5) 2_665 3_565
O8 Zn2 O7 91.3(7) 2_665 4_655
O8 Zn2 O7 55.4(7) 4_655 4_655
O8 Zn2 O7 130.5(8) 3_565 4_655
O8 Zn2 O7 84.0(7) . 4_655
O7 Zn2 O7 128.6(5) . 4_655
O7 Zn2 O7 128.6(5) 2_665 4_655
O7 Zn2 O7 75.7(9) 3_565 4_655
O9 N6 O7 123(3) . .
O9 N6 O8 121(3) . .
O7 N6 O8 116(3) . .
N6 O7 Zn2 91.4(17) . .
N6 O8 Zn2 96.6(17) . .
N7 C17 C16 180.0 . .

loop_
_geom_bond_atom_site_label_1
_geom_bond_atom_site_label_2
_geom_bond_distance
_geom_bond_site_symmetry_2
Zn1 O6 1.94(3) .
Zn1 O1 2.003(10) .
Zn1 O2 2.063(11) .
Zn1 N1 2.085(13) .
Zn1 N2 2.113(12) .
Zn1 O5 2.20(4) 7_565
Zn1 O5 2.23(4) .
O1 C1 1.284(17) .
N1 C7 1.277(19) .
N1 C8 1.458(19) .
N2 C10 1.502(19) .
N2 C9 1.518(19) .
N2 H2N 0.9800 .
N3 C12 1.299(19) .
N3 C11 1.443(19) 7_565
N3 H3N 0.99(3) .
N4 O3 1.213(16) .
N4 O4 1.220(18) .
N4 O2 1.301(19) .
C1 C6 1.41(2) .
C1 C2 1.45(2) .
C2 C12 1.40(2) .
C2 C3 1.41(2) .
C3 C4 1.36(2) .
C3 H3 0.9300 .
C4 C5 1.40(2) .
C4 C13 1.49(2) .
C5 C6 1.42(2) .
C5 H5 0.9300 .
C6 C7 1.48(2) .
C7 H7 0.9300 .
C8 C9 1.48(2) .
C8 H8A 0.9700 .
C8 H8B 0.9700 .
C9 H9A 0.9700 .
C9 H9B 0.9700 .
C10 C11 1.53(2) .
C10 H10A 0.9700 .
C10 H10B 0.9700 .
C11 N3 1.443(19) 8_645
C11 H11A 0.9700 .
C11 H11B 0.9700 .
C12 H12 0.9300 .
C13 C14 1.49(3) .
C13 C15 1.55(3) .
C13 H13 0.9800 .
C14 H14A 0.9600 .
C14 H14B 0.9600 .
C14 H14C 0.9600 .
C15 H15A 0.9600 .
C15 H15B 0.9600 .
C15 H15C 0.9600 .
N5 O6 1.31(3) .
N5 O6 1.31(3) 7_565
N5 O6 1.31(3) 2_765
N5 O6 1.31(3) 8_645
N5 O5 1.33(2) 2_765
N5 O5 1.33(2) 7_565
N5 O5 1.33(2) 8_645
N5 O5 1.33(2) .
Zn2 O8 2.217(19) 2_665
Zn2 O8 2.217(19) 4_655
Zn2 O8 2.217(19) 3_565
Zn2 O8 2.217(19) .
Zn2 O7 2.34(2) .
Zn2 O7 2.34(2) 2_665
Zn2 O7 2.34(2) 3_565
Zn2 O7 2.34(2) 4_655
N6 O9 1.19(3) .
N6 O7 1.24(2) .
N6 O8 1.27(2) .
N7 C17 1.16(3) 2_655
C17 C16 1.4186 .

loop_
_geom_torsion_atom_site_label_1
_geom_torsion_atom_site_label_2
_geom_torsion_atom_site_label_3
_geom_torsion_atom_site_label_4
_geom_torsion
_geom_torsion_site_symmetry_1
_geom_torsion_site_symmetry_4
O3 N4 O2 Zn1 -18.4(19) . .
O4 N4 O2 Zn1 162.4(13) . .
Zn1 O1 C1 C6 17(3) . .
Zn1 O1 C1 C2 -161.7(11) . .
O1 C1 C2 C12 0(2) . .
C6 C1 C2 C12 -179.3(14) . .
O1 C1 C2 C3 -178.9(15) . .
C6 C1 C2 C3 2(2) . .
C12 C2 C3 C4 -179.4(16) . .
C1 C2 C3 C4 -1(2) . .
C2 C3 C4 C5 0(2) . .
C2 C3 C4 C13 -178.7(16) . .
C3 C4 C5 C6 -1(3) . .
C13 C4 C5 C6 178.1(16) . .
O1 C1 C6 C5 178.3(16) . .
C2 C1 C6 C5 -3(2) . .
O1 C1 C6 C7 -4(3) . .
C2 C1 C6 C7 174.7(14) . .
C4 C5 C6 C1 2(3) . .
C4 C5 C6 C7 -175.4(15) . .
C8 N1 C7 C6 -179.3(14) . .
Zn1 N1 C7 C6 -6(2) . .
C1 C6 C7 N1 -1(3) . .
C5 C6 C7 N1 176.6(16) . .
C7 N1 C8 C9 147.4(16) . .
Zn1 N1 C8 C9 -26.9(17) . .
N1 C8 C9 N2 49.3(18) . .
C10 N2 C9 C8 -178.1(13) . .
Zn1 N2 C9 C8 -45.7(14) . .
C9 N2 C10 C11 174.1(13) . .
Zn1 N2 C10 C11 51.7(16) . .
N2 C10 C11 N3 57.7(17) . 8_645
C11 N3 C12 C2 177.4(15) 7_565 .
C3 C2 C12 N3 -179.3(15) . .
C1 C2 C12 N3 2(2) . .
C3 C4 C13 C14 120.0(19) . .
C5 C4 C13 C14 -59(2) . .
C3 C4 C13 C15 -116(2) . .
C5 C4 C13 C15 66(2) . .
